data_2228619
loop_
_publ_author_name
'Zhang, Yan-Wei'

_publ_section_title
;
 4-(1<i>H</i>-Tetrazol-5-yl)pyridinium chloride
;
_journal_coeditor_code XU5091
_journal_issue 12
_journal_name_full 'Acta Crystallographica Section E'
_journal_page_first o3297
_journal_paper_doi 10.1107/S1600536810047756
_journal_volume 66
_journal_year 2010
_chemical_formula_iupac 'C6 H6 N5 +, Cl -'
_chemical_formula_moiety 'C6 H6 N5 +, Cl -'
_chemical_formula_sum 'C6 H6 Cl N5'
_chemical_formula_weight 183.61
_chemical_name_systematic
;
4-(1<i>H</i>-Tetrazol-5-yl)pyridinium chloride
;
_space_group_IT_number 4
_symmetry_cell_setting monoclinic
_symmetry_space_group_name_Hall 'P 2yb'
_symmetry_space_group_name_H-M 'P 1 21 1'
_atom_sites_solution_hydrogens geom
_atom_sites_solution_primary direct
_atom_sites_solution_secondary difmap
_audit_creation_method SHELXL-97
_cell_angle_alpha 90.00
_cell_angle_beta 92.88(3)
_cell_angle_gamma 90.00
_cell_formula_units_Z 2
_cell_length_a 4.8552(10)
_cell_length_b 7.5862(15)
_cell_length_c 10.884(2)
_cell_measurement_reflns_used 1825
_cell_measurement_temperature 298(2)
_cell_measurement_theta_max 27.48
_cell_measurement_theta_min 3.27
_cell_volume 400.38(14)
_computing_cell_refinement 'CrystalClear (Rigaku, 2005)'
_computing_data_collection 'CrystalClear (Rigaku, 2005)'
_computing_data_reduction 'CrystalClear (Rigaku, 2005)'
_computing_molecular_graphics 'SHELXTL (Sheldrick, 2008)'
_computing_publication_material 'SHELXTL (Sheldrick, 2008)'
_computing_structure_refinement 'SHELXTL (Sheldrick, 2008)'
_computing_structure_solution 'SHELXTL (Sheldrick, 2008)'
_diffrn_ambient_temperature 298(2)
_diffrn_detector_area_resol_mean 13.6612
_diffrn_measured_fraction_theta_full 0.999
_diffrn_measured_fraction_theta_max 0.999
_diffrn_measurement_device_type 'Rigaku Mercury CCD'
_diffrn_measurement_method '\f and \w scan'
_diffrn_radiation_monochromator graphite
_diffrn_radiation_source 'fine-focus sealed tube'
_diffrn_radiation_type MoK\a
_diffrn_radiation_wavelength 0.71073
_diffrn_reflns_av_R_equivalents 0.0243
_diffrn_reflns_av_sigmaI/netI 0.0330
_diffrn_reflns_limit_h_max 6
_diffrn_reflns_limit_h_min -6
_diffrn_reflns_limit_k_max 9
_diffrn_reflns_limit_k_min -9
_diffrn_reflns_limit_l_max 14
_diffrn_reflns_limit_l_min -14
_diffrn_reflns_number 4104
_diffrn_reflns_theta_full 27.48
_diffrn_reflns_theta_max 27.48
_diffrn_reflns_theta_min 3.27
_diffrn_standards_number 0
_exptl_absorpt_coefficient_mu 0.424
_exptl_absorpt_correction_T_max 1.000
_exptl_absorpt_correction_T_min 0.910
_exptl_absorpt_correction_type multi-scan
_exptl_absorpt_process_details '(CrystalClear; Rigaku, 2005)'
_exptl_crystal_colour Colorless
_exptl_crystal_density_diffrn 1.523
_exptl_crystal_density_method 'not measured'
_exptl_crystal_description block
_exptl_crystal_F_000 188
_exptl_crystal_size_max 0.30
_exptl_crystal_size_mid 0.05
_exptl_crystal_size_min 0.05
_refine_diff_density_max 0.158
_refine_diff_density_min -0.258
_refine_ls_abs_structure_details 'Flack (1983), 840 Friedel pairs'
_refine_ls_abs_structure_Flack 0.07(6)
_refine_ls_extinction_method none
_refine_ls_goodness_of_fit_ref 1.109
_refine_ls_hydrogen_treatment constr
_refine_ls_matrix_type full
_refine_ls_number_parameters 109
_refine_ls_number_reflns 1825
_refine_ls_number_restraints 1
_refine_ls_restrained_S_all 1.108
_refine_ls_R_factor_all 0.0356
_refine_ls_R_factor_gt 0.0312
_refine_ls_shift/su_max 0.000
_refine_ls_shift/su_mean 0.000
_refine_ls_structure_factor_coef Fsqd
_refine_ls_weighting_details 'calc w=1/[\s^2^(Fo^2^)+(0.0290P)^2^+0.0441P] where P=(Fo^2^+2Fc^2^)/3'
_refine_ls_weighting_scheme calc
_refine_ls_wR_factor_gt 0.0694
_refine_ls_wR_factor_ref 0.0712
_reflns_number_gt 1687
_reflns_number_total 1825
_reflns_threshold_expression I>2sigma(I)
_cod_data_source_file xu5091.cif
_cod_data_source_block I
_cod_original_cell_volume 400.36(14)
_cod_original_sg_symbol_H-M 'P 21'
_cod_database_code 2228619
_cod_database_fobs_code 2228619

loop_
_symmetry_equiv_pos_as_xyz
'x, y, z'
'-x, y+1/2, -z'

loop_
_atom_site_type_symbol
_atom_site_label
_atom_site_fract_x
_atom_site_fract_y
_atom_site_fract_z
_atom_site_U_iso_or_equiv
_atom_site_adp_type
_atom_site_calc_flag
_atom_site_refinement_flags
_atom_site_occupancy
_atom_site_disorder_assembly
_atom_site_disorder_group
N N3 0.6191(4) 0.2346(2) 0.94401(17) 0.0448(5) Uani d . 1 . .
C C4 0.5024(4) 0.7071(3) 0.67942(18) 0.0354(4) Uani d . 1 . .
H H4 0.3611 0.6417 0.6407 0.043 Uiso calc R 1 . .
N N4 0.4093(4) 0.2114(2) 0.86534(18) 0.0426(4) Uani d . 1 . .
N N5 0.3900(3) 0.3586(2) 0.79785(15) 0.0356(4) Uani d . 1 . .
H H5A 0.2678 0.3786 0.7396 0.043 Uiso calc R 1 . .
C C6 0.5897(4) 0.4690(2) 0.83517(16) 0.0290(4) Uani d . 1 . .
N N1 0.7754(3) 0.9626(2) 0.69060(16) 0.0390(4) Uani d . 1 . .
H H1A 0.8175 1.0632 0.6604 0.047 Uiso calc R 1 . .
C C2 0.8551(4) 0.7442(3) 0.83953(19) 0.0360(5) Uani d . 1 . .
H H2 0.9528 0.7030 0.9094 0.043 Uiso calc R 1 . .
N N2 0.7348(4) 0.3944(2) 0.92686(16) 0.0389(4) Uani d . 1 . .
C C1 0.9159(5) 0.9050(3) 0.7917(2) 0.0400(5) Uani d . 1 . .
H H1 1.0541 0.9743 0.8292 0.048 Uiso calc R 1 . .
C C5 0.5724(4) 0.8690(3) 0.63512(18) 0.0401(5) Uani d . 1 . .
H H5 0.4775 0.9142 0.5657 0.048 Uiso calc R 1 . .
C C3 0.6467(4) 0.6419(3) 0.78358(16) 0.0293(4) Uani d . 1 . .
Cl Cl1 0.95294(9) 0.32109(6) 0.59025(4) 0.04239(15) Uani d . 1 . .

loop_
_atom_site_aniso_label
_atom_site_aniso_U_11
_atom_site_aniso_U_22
_atom_site_aniso_U_33
_atom_site_aniso_U_12
_atom_site_aniso_U_13
_atom_site_aniso_U_23
N3 0.0493(10) 0.0393(10) 0.0450(10) -0.0036(9) -0.0050(8) 0.0062(9)
C4 0.0335(10) 0.0399(11) 0.0322(10) -0.0090(9) -0.0049(8) -0.0024(8)
N4 0.0449(10) 0.0337(10) 0.0484(10) -0.0080(8) -0.0059(8) 0.0056(8)
N5 0.0347(8) 0.0346(11) 0.0366(8) -0.0080(7) -0.0062(7) 0.0042(7)
C6 0.0258(9) 0.0326(10) 0.0286(8) -0.0027(7) -0.0009(7) -0.0047(7)
N1 0.0460(10) 0.0302(9) 0.0412(9) -0.0088(8) 0.0058(8) 0.0008(7)
C2 0.0338(10) 0.0387(11) 0.0345(10) -0.0071(9) -0.0083(8) -0.0026(9)
N2 0.0416(9) 0.0362(9) 0.0377(9) -0.0024(8) -0.0082(7) 0.0023(7)
C1 0.0381(11) 0.0380(11) 0.0436(12) -0.0112(9) -0.0019(9) -0.0067(10)
C5 0.0442(11) 0.0419(13) 0.0338(10) -0.0059(9) -0.0021(9) 0.0036(8)
C3 0.0296(9) 0.0299(9) 0.0285(9) -0.0029(7) 0.0028(7) -0.0042(7)
Cl1 0.0465(3) 0.0433(3) 0.0362(2) -0.0112(3) -0.00936(18) 0.0070(2)

loop_
_atom_type_symbol
_atom_type_description
_atom_type_scat_dispersion_real
_atom_type_scat_dispersion_imag
_atom_type_scat_source
C C 0.0033 0.0016 'International Tables Vol C Tables 4.2.6.8 and 6.1.1.4'
H H 0.0000 0.0000 'International Tables Vol C Tables 4.2.6.8 and 6.1.1.4'
N N 0.0061 0.0033 'International Tables Vol C Tables 4.2.6.8 and 6.1.1.4'
Cl Cl 0.1484 0.1585 'International Tables Vol C Tables 4.2.6.8 and 6.1.1.4'

loop_
_geom_angle_atom_site_label_1
_geom_angle_atom_site_label_2
_geom_angle_atom_site_label_3
_geom_angle_site_symmetry_1
_geom_angle_site_symmetry_3
_geom_angle
_geom_angle_publ_flag
N4 N3 N2 . . 110.18(18) ?
C5 C4 C3 . . 118.78(19) ?
C5 C4 H4 . . 120.6 ?
C3 C4 H4 . . 120.6 ?
N3 N4 N5 . . 106.13(17) ?
C6 N5 N4 . . 109.17(15) ?
C6 N5 H5A . . 125.4 ?
N4 N5 H5A . . 125.4 ?
N2 C6 N5 . . 108.31(17) ?
N2 C6 C3 . . 124.90(17) ?
N5 C6 C3 . . 126.77(16) ?
C5 N1 C1 . . 122.22(18) ?
C5 N1 H1A . . 118.9 ?
C1 N1 H1A . . 118.9 ?
C1 C2 C3 . . 119.9(2) ?
C1 C2 H2 . . 120.0 ?
C3 C2 H2 . . 120.0 ?
C6 N2 N3 . . 106.21(16) ?
N1 C1 C2 . . 119.6(2) ?
N1 C1 H1 . . 120.2 ?
C2 C1 H1 . . 120.2 ?
N1 C5 C4 . . 120.6(2) ?
N1 C5 H5 . . 119.7 ?
C4 C5 H5 . . 119.7 ?
C2 C3 C4 . . 118.91(18) ?
C2 C3 C6 . . 118.76(17) ?
C4 C3 C6 . . 122.33(17) ?

loop_
_geom_bond_atom_site_label_1
_geom_bond_atom_site_label_2
_geom_bond_site_symmetry_2
_geom_bond_distance
_geom_bond_publ_flag
N3 N4 . 1.309(3) ?
N3 N2 . 1.353(2) ?
C4 C5 . 1.369(3) ?
C4 C3 . 1.393(3) ?
C4 H4 . 0.9300 ?
N4 N5 . 1.337(2) ?
N5 C6 . 1.330(2) ?
N5 H5A . 0.8600 ?
C6 N2 . 1.320(2) ?
C6 C3 . 1.459(3) ?
N1 C5 . 1.334(3) ?
N1 C1 . 1.338(3) ?
N1 H1A . 0.8600 ?
C2 C1 . 1.365(3) ?
C2 C3 . 1.391(3) ?
C2 H2 . 0.9300 ?
C1 H1 . 0.9300 ?
C5 H5 . 0.9300 ?

loop_
_geom_hbond_atom_site_label_D
_geom_hbond_atom_site_label_H
_geom_hbond_atom_site_label_A
_geom_hbond_site_symmetry_A
_geom_hbond_distance_DH
_geom_hbond_distance_HA
_geom_hbond_distance_DA
_geom_hbond_angle_DHA
N1 H1A Cl1 1_565 0.86 2.21 3.0704(18) 176.0
N5 H5A Cl1 1_455 0.86 2.22 3.0344(18) 158.5

loop_
_cod_related_entry_id
_cod_related_entry_database
_cod_related_entry_code
1 ChemSpider 30656404
